data_7716408
loop_
_publ_author_name
'Benda, Lorien'
'Miton, Louise'
'Hadj Seyd, Nihal'
'Chamoreau, Lise-Marie'
'Jonusauskas, Gediminas'
'McClenaghan, Nathan D.'
'Hasenknopf, Bernold'
'Marvaud, Val&#xe9;rie'
'Vives, Guillaume'

_publ_section_title
;
 Cyclometalated luminescent platinum(II) complexes of dissymmetrical
 2,2':4',2''-terpyridine and its self-assembled dimer presenting Pt-Ag
 dative bonds.
;
_journal_issue 30
_journal_name_full 'Dalton transactions (Cambridge, England : 2003)'
_journal_page_first 12477
_journal_page_last 12485
_journal_paper_doi 10.1039/d4dt01153h
_journal_volume 53
_journal_year 2024
_chemical_formula_moiety 'C19 H18 Cl N3 Pt, C2 H3 N'
_chemical_formula_sum 'C21 H21 Cl N4 Pt'
_chemical_formula_weight 559.96
_space_group_crystal_system monoclinic
_space_group_IT_number 11
_space_group_name_Hall '-P 2yb'
_space_group_name_H-M_alt 'P 1 21/m 1'
_atom_sites_solution_hydrogens geom
_atom_sites_solution_primary dual
_atom_sites_solution_secondary difmap
_audit_creation_method SHELXL-2019/3
_audit_update_record
;
2024-03-11 deposited with the CCDC.	2024-06-10 downloaded from the CCDC.
;
_cell_angle_alpha 90
_cell_angle_beta 106.728(4)
_cell_angle_gamma 90
_cell_formula_units_Z 2
_cell_length_a 12.6144(9)
_cell_length_b 6.7077(4)
_cell_length_c 12.6960(8)
_cell_measurement_reflns_used 8270
_cell_measurement_temperature 200(1)
_cell_measurement_theta_max 30.45
_cell_measurement_theta_min 2.70
_cell_volume 1028.79(12)
_computing_cell_refinement 'Bruker SAINT'
_computing_data_collection 'Bruker APEX2'
_computing_data_reduction 'Bruker SAINT'
_computing_molecular_graphics 'SXGRAPH (Farrugia, 2012)'
_computing_structure_refinement 'SHELXL (Sheldrick, 2015)'
_computing_structure_solution 'SHELXT (Sheldrick, 2015)'
_diffrn_ambient_temperature 200(1)
_diffrn_measured_fraction_theta_full 0.998
_diffrn_measured_fraction_theta_max 0.983
_diffrn_measurement_device_type 'Bruker APEX-II CCD'
_diffrn_measurement_method '\f and \w scans'
_diffrn_radiation_monochromator 'curved graphite'
_diffrn_radiation_source 'fine-focus sealed tube'
_diffrn_radiation_type MoK\a
_diffrn_radiation_wavelength 0.71073
_diffrn_reflns_av_R_equivalents 0.0560
_diffrn_reflns_av_unetI/netI 0.0751
_diffrn_reflns_Laue_measured_fraction_full 0.998
_diffrn_reflns_Laue_measured_fraction_max 0.983
_diffrn_reflns_limit_h_max 17
_diffrn_reflns_limit_h_min -17
_diffrn_reflns_limit_k_max 9
_diffrn_reflns_limit_k_min -9
_diffrn_reflns_limit_l_max 18
_diffrn_reflns_limit_l_min -18
_diffrn_reflns_number 29225
_diffrn_reflns_point_group_measured_fraction_full 0.998
_diffrn_reflns_point_group_measured_fraction_max 0.983
_diffrn_reflns_theta_full 25.242
_diffrn_reflns_theta_max 30.558
_diffrn_reflns_theta_min 2.697
_exptl_absorpt_coefficient_mu 6.962
_exptl_absorpt_correction_T_max 0.433
_exptl_absorpt_correction_T_min 0.204
_exptl_absorpt_correction_type multi-scan
_exptl_absorpt_process_details
; 
 Sheldrick, G. M. (2012). TWINABS 2012/1. Bruker, Madison, Wisconsin, USA.
;
_exptl_crystal_colour yellow
_exptl_crystal_density_diffrn 1.808
_exptl_crystal_density_method 'not measured'
_exptl_crystal_description plate
_exptl_crystal_F_000 540
_exptl_crystal_size_max 0.45
_exptl_crystal_size_mid 0.15
_exptl_crystal_size_min 0.02
_refine_diff_density_max 5.350
_refine_diff_density_min -3.754
_refine_diff_density_rms 0.272
_refine_ls_extinction_method none
_refine_ls_goodness_of_fit_ref 1.111
_refine_ls_hydrogen_treatment constr
_refine_ls_matrix_type full
_refine_ls_number_parameters 161
_refine_ls_number_reflns 29225
_refine_ls_number_restraints 0
_refine_ls_restrained_S_all 1.111
_refine_ls_R_factor_all 0.0706
_refine_ls_R_factor_gt 0.0558
_refine_ls_shift/su_max 0.000
_refine_ls_shift/su_mean 0.000
_refine_ls_structure_factor_coef Fsqd
_refine_ls_weighting_details 'w=1/[\s^2^(Fo^2^)+8.1085P] where P=(Fo^2^+2Fc^2^)/3'
_refine_ls_weighting_scheme calc
_refine_ls_wR_factor_gt 0.1227
_refine_ls_wR_factor_ref 0.1294
_reflns_number_gt 24485
_reflns_number_total 29225
_reflns_threshold_expression 'I > 2\s(I)'
_cod_data_source_file d4dt01153h2.cif
_cod_data_source_block bl279-2
_cod_depositor_comments 'Adding full bibliography for 7716407--7716408.cif.'
_cod_original_sg_symbol_H-M 'P 21/m'
_cod_database_code 7716408
_shelx_shelxl_version_number 2019/3
_shelx_space_group_comment
;
The symmetry employed for this shelxl refinement is uniquely defined
by the following loop, which should always be used as a source of
symmetry information in preference to the above space-group names.
They are only intended as comments.
;

loop_
_space_group_symop_operation_xyz
'x, y, z'
'-x, y+1/2, -z'
'-x, -y, -z'
'x, -y-1/2, z'

loop_
_atom_site_label
_atom_site_type_symbol
_atom_site_fract_x
_atom_site_fract_y
_atom_site_fract_z
_atom_site_U_iso_or_equiv
_atom_site_adp_type
_atom_site_occupancy
_atom_site_site_symmetry_order
_atom_site_calc_flag
_atom_site_refinement_flags_posn
_atom_site_refinement_flags_adp
_atom_site_refinement_flags_occupancy
_atom_site_disorder_assembly
_atom_site_disorder_group
Pt1 Pt 0.93171(4) 0.250000 0.34156(3) 0.02966(15) Uani 1 2 d S T P . .
Cl1 Cl 1.0056(3) 0.250000 0.1873(3) 0.0546(9) Uani 1 2 d S T P . .
N1 N 1.0742(8) 0.250000 0.4684(7) 0.030(2) Uani 1 2 d S T P . .
N2 N 0.7668(8) 0.250000 0.2598(8) 0.034(2) Uani 1 2 d S T P . .
N3 N 0.7087(8) 0.250000 0.5246(8) 0.038(2) Uani 1 2 d S T P . .
N4 N 0.3164(16) 0.250000 -0.0484(14) 0.099(6) Uani 1 2 d S T P . .
C1 C 0.8702(9) 0.250000 0.4632(9) 0.027(2) Uani 1 2 d S T P . .
C2 C 0.7577(9) 0.250000 0.4438(9) 0.031(2) Uani 1 2 d S T P . .
C3 C 0.7763(11) 0.250000 0.6288(10) 0.038(3) Uani 1 2 d S T P . .
C4 C 0.8916(10) 0.250000 0.6536(9) 0.034(3) Uani 1 2 d S T P . .
H4 H 0.935871 0.250000 0.728128 0.041 Uiso 1 2 calc R U P . .
C5 C 0.9413(9) 0.250000 0.5695(8) 0.027(2) Uani 1 2 d S T P . .
C6 C 0.6977(10) 0.250000 0.3256(10) 0.037(3) Uani 1 2 d S T P . .
C7 C 0.5845(11) 0.250000 0.2825(12) 0.051(3) Uani 1 2 d S T P . .
H7 H 0.538301 0.250000 0.329779 0.061 Uiso 1 2 calc R U P . .
C8 C 0.5387(13) 0.250000 0.1702(13) 0.066(5) Uani 1 2 d S T P . .
H8 H 0.460639 0.250000 0.139114 0.079 Uiso 1 2 calc R U P . .
C9 C 0.6068(14) 0.250000 0.1044(13) 0.066(5) Uani 1 2 d S T P . .
H9 H 0.576025 0.250000 0.026724 0.079 Uiso 1 2 calc R U P . .
C10 C 0.7210(12) 0.250000 0.1498(10) 0.049(3) Uani 1 2 d S T P . .
H10 H 0.767493 0.250000 0.102721 0.059 Uiso 1 2 calc R U P . .
C11 C 1.0590(9) 0.250000 0.5717(9) 0.028(2) Uani 1 2 d S T P . .
C12 C 1.1491(10) 0.250000 0.6637(9) 0.036(3) Uani 1 2 d S T P . .
H12 H 1.138366 0.250000 0.734738 0.043 Uiso 1 2 calc R U P . .
C13 C 1.2546(11) 0.250000 0.6534(11) 0.043(3) Uani 1 2 d S T P . .
H13 H 1.316805 0.250000 0.716933 0.052 Uiso 1 2 calc R U P . .
C14 C 1.2692(10) 0.250000 0.5508(11) 0.043(3) Uani 1 2 d S T P . .
H14 H 1.341601 0.250000 0.542363 0.052 Uiso 1 2 calc R U P . .
C15 C 1.1778(10) 0.250000 0.4597(10) 0.036(3) Uani 1 2 d S T P . .
H15 H 1.188435 0.250000 0.388559 0.043 Uiso 1 2 calc R U P . .
C16 C 0.7162(13) 0.250000 0.7177(12) 0.051(3) Uani 1 2 d S T P . .
C17 C 0.6501(17) 0.065(2) 0.7082(14) 0.143(8) Uani 1 1 d . . . . .
H17A H 0.698975 -0.050996 0.715208 0.214 Uiso 1 1 calc R U . . .
H17B H 0.613632 0.061621 0.766658 0.214 Uiso 1 1 calc R U . . .
H17C H 0.594059 0.061622 0.636394 0.214 Uiso 1 1 calc R U . . .
C18 C 0.7987(18) 0.250000 0.8353(14) 0.109(8) Uani 1 2 d S T P . .
H18A H 0.845191 0.134180 0.844439 0.164 Uiso 1 1 d R U . . .
H18B H 0.758327 0.250000 0.888893 0.164 Uiso 1 2 d R U P . .
C19 C 0.2267(18) 0.250000 -0.0397(12) 0.065(5) Uani 1 2 d S T P . .
C20 C 0.1142(19) 0.250000 -0.0394(13) 0.086(6) Uani 1 2 d S T P . .
H20A H 0.099455 0.131724 -0.003407 0.128 Uiso 1 1 d R U . . .
H20B H 0.066867 0.250000 -0.113657 0.128 Uiso 1 2 d R U P . .

loop_
_atom_site_aniso_label
_atom_site_aniso_U_11
_atom_site_aniso_U_22
_atom_site_aniso_U_33
_atom_site_aniso_U_23
_atom_site_aniso_U_13
_atom_site_aniso_U_12
Pt1 0.0396(3) 0.0189(2) 0.0303(2) 0.000 0.00991(16) 0.000
Cl1 0.068(2) 0.064(2) 0.0382(17) 0.000 0.0257(16) 0.000
N1 0.043(6) 0.013(4) 0.035(5) 0.000 0.012(4) 0.000
N2 0.041(6) 0.022(5) 0.037(5) 0.000 0.008(4) 0.000
N3 0.037(6) 0.025(5) 0.054(6) 0.000 0.019(5) 0.000
N4 0.080(12) 0.107(14) 0.089(12) 0.000 -0.007(10) 0.000
C1 0.029(6) 0.010(5) 0.041(6) 0.000 0.007(4) 0.000
C2 0.035(6) 0.019(5) 0.039(6) 0.000 0.009(5) 0.000
C3 0.050(8) 0.024(6) 0.045(7) 0.000 0.023(6) 0.000
C4 0.052(8) 0.021(5) 0.031(6) 0.000 0.015(5) 0.000
C5 0.037(6) 0.016(5) 0.028(5) 0.000 0.008(4) 0.000
C6 0.041(7) 0.021(6) 0.044(7) 0.000 0.003(5) 0.000
C7 0.041(8) 0.043(8) 0.064(9) 0.000 0.006(6) 0.000
C8 0.043(9) 0.071(11) 0.068(11) 0.000 -0.008(8) 0.000
C9 0.071(11) 0.063(10) 0.044(8) 0.000 -0.012(8) 0.000
C10 0.062(9) 0.042(7) 0.039(7) 0.000 0.006(6) 0.000
C11 0.038(6) 0.010(5) 0.037(6) 0.000 0.011(5) 0.000
C12 0.048(7) 0.019(5) 0.036(6) 0.000 0.005(5) 0.000
C13 0.044(8) 0.024(6) 0.052(8) 0.000 -0.001(6) 0.000
C14 0.032(7) 0.030(6) 0.064(9) 0.000 0.008(6) 0.000
C15 0.042(7) 0.023(6) 0.048(7) 0.000 0.020(6) 0.000
C16 0.063(9) 0.042(8) 0.064(9) 0.000 0.042(7) 0.000
C17 0.21(2) 0.122(14) 0.154(15) -0.047(11) 0.149(15) -0.093(14)
C18 0.102(16) 0.18(2) 0.059(12) 0.000 0.051(11) 0.000
C19 0.079(13) 0.055(10) 0.047(9) 0.000 -0.006(9) 0.000
C20 0.13(2) 0.084(13) 0.044(9) 0.000 0.035(11) 0.000

loop_
_atom_type_symbol
_atom_type_description
_atom_type_scat_dispersion_real
_atom_type_scat_dispersion_imag
_atom_type_scat_source
C C 0.0033 0.0016 'International Tables Vol C Tables 4.2.6.8 and 6.1.1.4'
H H 0.0000 0.0000 'International Tables Vol C Tables 4.2.6.8 and 6.1.1.4'
N N 0.0061 0.0033 'International Tables Vol C Tables 4.2.6.8 and 6.1.1.4'
Cl Cl 0.1484 0.1585 'International Tables Vol C Tables 4.2.6.8 and 6.1.1.4'
Pt Pt -1.7033 8.3905 'International Tables Vol C Tables 4.2.6.8 and 6.1.1.4'

loop_
_geom_angle_atom_site_label_1
_geom_angle_atom_site_label_2
_geom_angle_atom_site_label_3
_geom_angle
_geom_angle_site_symmetry_1
_geom_angle_site_symmetry_3
_geom_angle_publ_flag
C1 Pt1 N1 80.4(4) . . ?
C1 Pt1 N2 79.6(4) . . ?
N1 Pt1 N2 160.0(4) . . ?
C1 Pt1 Cl1 179.1(3) . . ?
N1 Pt1 Cl1 100.6(3) . . ?
N2 Pt1 Cl1 99.4(3) . . ?
C15 N1 C11 118.9(10) . . ?
C15 N1 Pt1 126.3(8) . . ?
C11 N1 Pt1 114.8(8) . . ?
C10 N2 C6 118.3(11) . . ?
C10 N2 Pt1 126.6(10) . . ?
C6 N2 Pt1 115.1(7) . . ?
C2 N3 C3 116.7(10) . . ?
C2 C1 C5 121.4(11) . . ?
C2 C1 Pt1 119.6(8) . . ?
C5 C1 Pt1 119.0(8) . . ?
N3 C2 C1 123.0(10) . . ?
N3 C2 C6 124.4(11) . . ?
C1 C2 C6 112.7(11) . . ?
N3 C3 C4 122.9(11) . . ?
N3 C3 C16 114.5(12) . . ?
C4 C3 C16 122.6(11) . . ?
C5 C4 C3 120.0(10) . . ?
C4 C5 C1 116.1(10) . . ?
C4 C5 C11 131.4(10) . . ?
C1 C5 C11 112.5(10) . . ?
N2 C6 C7 121.8(12) . . ?
N2 C6 C2 113.0(10) . . ?
C7 C6 C2 125.2(13) . . ?
C6 C7 C8 119.4(15) . . ?
C9 C8 C7 119.1(14) . . ?
C8 C9 C10 120.5(14) . . ?
N2 C10 C9 120.9(15) . . ?
C12 C11 N1 120.0(11) . . ?
C12 C11 C5 126.6(10) . . ?
N1 C11 C5 113.3(9) . . ?
C13 C12 C11 120.3(12) . . ?
C14 C13 C12 119.4(11) . . ?
C13 C14 C15 119.4(13) . . ?
N1 C15 C14 122.0(12) . . ?
C17 C16 C17 114(2) . 4_565 ?
C17 C16 C3 109.1(9) . . ?
C17 C16 C3 109.1(9) 4_565 . ?
C17 C16 C18 106.5(11) . . ?
C17 C16 C18 106.5(11) 4_565 . ?
C3 C16 C18 111.8(13) . . ?
N4 C19 C20 175.0(18) . . ?

loop_
_geom_bond_atom_site_label_1
_geom_bond_atom_site_label_2
_geom_bond_distance
_geom_bond_site_symmetry_2
_geom_bond_publ_flag
Pt1 C1 1.917(11) . ?
Pt1 N1 2.039(9) . ?
Pt1 N2 2.041(10) . ?
Pt1 Cl1 2.399(3) . ?
N1 C15 1.343(15) . ?
N1 C11 1.379(14) . ?
N2 C10 1.349(15) . ?
N2 C6 1.369(16) . ?
N3 C2 1.342(15) . ?
N3 C3 1.352(15) . ?
N4 C19 1.17(2) . ?
C1 C2 1.369(16) . ?
C1 C5 1.389(14) . ?
C2 C6 1.473(15) . ?
C3 C4 1.397(17) . ?
C3 C16 1.529(18) . ?
C4 C5 1.387(16) . ?
C5 C11 1.477(16) . ?
C6 C7 1.375(17) . ?
C7 C8 1.375(19) . ?
C8 C9 1.36(2) . ?
C9 C10 1.39(2) . ?
C11 C12 1.375(15) . ?
C12 C13 1.374(18) . ?
C13 C14 1.367(19) . ?
C14 C15 1.378(16) . ?
C16 C17 1.481(16) . ?
C16 C17 1.481(16) 4_565 ?
C16 C18 1.56(2) . ?
C19 C20 1.42(3) . ?
